data_1508282
loop_
_publ_author_name
'Wang, Linfei'
'Fan, Renhua'

_publ_section_title
;
 Divergent construction of nitrogen-containing polycyclic compounds with a
 dearomatization strategy.
;
_journal_issue 14
_journal_name_full 'Organic letters'
_journal_page_first 3596
_journal_page_last 3599
_journal_paper_doi 10.1021/ol301282p
_journal_volume 14
_journal_year 2012
_chemical_formula_sum 'C31 H27 N O3 S'
_chemical_formula_weight 493.60
_chemical_name_systematic
; 
 ? 
;
_space_group_IT_number 14
_symmetry_cell_setting monoclinic
_symmetry_space_group_name_Hall '-P 2ybc'
_symmetry_space_group_name_H-M 'P 1 21/c 1'
_atom_sites_solution_hydrogens geom
_atom_sites_solution_primary direct
_atom_sites_solution_secondary difmap
_audit_creation_method SHELXL-97
_cell_angle_alpha 90.00
_cell_angle_beta 105.732(5)
_cell_angle_gamma 90.00
_cell_formula_units_Z 4
_cell_length_a 13.792(6)
_cell_length_b 11.557(5)
_cell_length_c 16.464(7)
_cell_measurement_reflns_used 901
_cell_measurement_temperature 293(2)
_cell_measurement_theta_max 24.293
_cell_measurement_theta_min 2.458
_cell_volume 2526.0(19)
_computing_cell_refinement 'Bruker SMART'
_computing_data_collection 'Bruker SMART'
_computing_data_reduction 'Bruker SHELXTL'
_computing_molecular_graphics 'Bruker SHELXTL'
_computing_publication_material 'Bruker SHELXTL'
_computing_structure_refinement 'SHELXL-97 (Sheldrick, 1997)'
_computing_structure_solution 'SHELXS-97 (Sheldrick, 1990)'
_diffrn_ambient_temperature 293(2)
_diffrn_measured_fraction_theta_full 1.000
_diffrn_measured_fraction_theta_max 1.000
_diffrn_measurement_device_type 'CCD area detector'
_diffrn_measurement_method 'phi and omega scans'
_diffrn_radiation_monochromator graphite
_diffrn_radiation_source 'fine-focus sealed tube'
_diffrn_radiation_type MoK\a
_diffrn_radiation_wavelength 0.71073
_diffrn_reflns_av_R_equivalents 0.0493
_diffrn_reflns_av_sigmaI/netI 0.0522
_diffrn_reflns_limit_h_max 16
_diffrn_reflns_limit_h_min -16
_diffrn_reflns_limit_k_max 5
_diffrn_reflns_limit_k_min -13
_diffrn_reflns_limit_l_max 19
_diffrn_reflns_limit_l_min -19
_diffrn_reflns_number 10089
_diffrn_reflns_theta_full 25.01
_diffrn_reflns_theta_max 25.01
_diffrn_reflns_theta_min 1.53
_exptl_absorpt_coefficient_mu 0.162
_exptl_absorpt_correction_T_max 0.9904
_exptl_absorpt_correction_T_min 0.9761
_exptl_absorpt_correction_type multi-scan
_exptl_absorpt_process_details sadabs
_exptl_crystal_colour colorless
_exptl_crystal_density_diffrn 1.298
_exptl_crystal_density_method 'not measured'
_exptl_crystal_description block
_exptl_crystal_F_000 1040
_exptl_crystal_size_max 0.15
_exptl_crystal_size_mid 0.10
_exptl_crystal_size_min 0.06
_refine_diff_density_max 0.241
_refine_diff_density_min -0.418
_refine_diff_density_rms 0.046
_refine_ls_extinction_method none
_refine_ls_goodness_of_fit_ref 1.015
_refine_ls_hydrogen_treatment constr
_refine_ls_matrix_type full
_refine_ls_number_parameters 325
_refine_ls_number_reflns 4450
_refine_ls_number_restraints 0
_refine_ls_restrained_S_all 1.015
_refine_ls_R_factor_all 0.0795
_refine_ls_R_factor_gt 0.0510
_refine_ls_shift/su_max 0.002
_refine_ls_shift/su_mean 0.000
_refine_ls_structure_factor_coef Fsqd
_refine_ls_weighting_details 'calc w=1/[\s^2^(Fo^2^)+(0.0873P)^2^+0.0000P] where P=(Fo^2^+2Fc^2^)/3'
_refine_ls_weighting_scheme calc
_refine_ls_wR_factor_gt 0.1370
_refine_ls_wR_factor_ref 0.1548
_reflns_number_gt 2934
_reflns_number_total 4450
_reflns_threshold_expression >2sigma(I)
_cod_data_source_file ol301282p_si_002.cif
_cod_data_source_block a01215a
_cod_depositor_comments
;
The following automatic conversions were performed:

'_symmetry_cell_setting' value 'Monoclinic' changed to 'monoclinic'
according to /home/saulius/struct/CIF-dictionaries/cif_core.dic
dictionary named 'cif_core.dic' version 2.4.2 from 2011-04-26.

Automatic conversion script
Id: cif_fix_values 1891 2012-01-12 08:04:46Z andrius 

 Adding full bibliography for 1508282--1508283.cif.
;
_cod_original_cell_volume 2526.0(18)
_cod_original_sg_symbol_H-M P2(1)/c
_cod_database_code 1508282

loop_
_symmetry_equiv_pos_as_xyz
'x, y, z'
'-x, y+1/2, -z+1/2'
'-x, -y, -z'
'x, -y-1/2, z-1/2'

loop_
_atom_site_label
_atom_site_type_symbol
_atom_site_fract_x
_atom_site_fract_y
_atom_site_fract_z
_atom_site_U_iso_or_equiv
_atom_site_adp_type
_atom_site_occupancy
_atom_site_symmetry_multiplicity
_atom_site_calc_flag
_atom_site_refinement_flags
S1 S 0.39768(5) 0.41500(7) 0.18838(4) 0.0572(2) Uani 1 1 d .
N1 N 0.27489(15) 0.40244(17) 0.13951(12) 0.0492(5) Uani 1 1 d .
O1 O 0.41592(15) 0.3630(2) 0.26913(11) 0.0750(6) Uani 1 1 d .
O2 O 0.41957(15) 0.53487(17) 0.18164(13) 0.0723(6) Uani 1 1 d .
O3 O 0.11587(17) -0.15167(18) -0.20973(13) 0.0743(6) Uani 1 1 d .
C1 C 0.23140(19) 0.4777(2) 0.06961(15) 0.0493(6) Uani 1 1 d .
C2 C 0.2381(2) 0.5920(2) 0.04618(17) 0.0583(7) Uani 1 1 d .
H2A H 0.2860 0.6423 0.0784 0.070 Uiso 1 1 calc R
C3 C 0.1686(2) 0.6279(2) -0.02868(18) 0.0603(7) Uani 1 1 d .
H3A H 0.1733 0.7039 -0.0458 0.072 Uiso 1 1 calc R
C4 C 0.0923(2) 0.5585(2) -0.08016(16) 0.0535(7) Uani 1 1 d .
C5 C 0.08854(19) 0.4447(2) -0.05523(15) 0.0492(6) Uani 1 1 d .
C6 C 0.15936(18) 0.4110(2) 0.01616(15) 0.0462(6) Uani 1 1 d .
C7 C 0.0182(2) 0.6052(2) -0.15816(17) 0.0683(8) Uani 1 1 d .
H7A H -0.0274 0.5448 -0.1844 0.102 Uiso 1 1 calc R
H7B H 0.0538 0.6327 -0.1969 0.102 Uiso 1 1 calc R
H7C H -0.0192 0.6677 -0.1428 0.102 Uiso 1 1 calc R
C8 C 0.0234(2) 0.3388(2) -0.08530(16) 0.0551(7) Uani 1 1 d .
H8A H 0.0274 0.3157 -0.1409 0.066 Uiso 1 1 calc R
H8B H -0.0464 0.3552 -0.0880 0.066 Uiso 1 1 calc R
C9 C 0.06632(19) 0.2388(2) -0.01799(14) 0.0480(6) Uani 1 1 d .
H9A H 0.0155 0.2210 0.0118 0.058 Uiso 1 1 calc R
C10 C 0.15626(18) 0.2975(2) 0.04423(14) 0.0460(6) Uani 1 1 d .
C11 C 0.22610(18) 0.2877(2) 0.11990(15) 0.0463(6) Uani 1 1 d .
C12 C 0.24909(18) 0.1916(2) 0.18060(15) 0.0476(6) Uani 1 1 d .
C13 C 0.2438(2) 0.2043(3) 0.26302(16) 0.0625(8) Uani 1 1 d .
H13A H 0.2284 0.2761 0.2818 0.075 Uiso 1 1 calc R
C14 C 0.2611(2) 0.1112(3) 0.31729(19) 0.0748(9) Uani 1 1 d .
H14A H 0.2568 0.1207 0.3723 0.090 Uiso 1 1 calc R
C15 C 0.2845(3) 0.0053(3) 0.2914(2) 0.0789(10) Uani 1 1 d .
H15A H 0.2973 -0.0568 0.3287 0.095 Uiso 1 1 calc R
C16 C 0.2891(3) -0.0087(3) 0.2099(2) 0.0798(10) Uani 1 1 d .
H16A H 0.3038 -0.0810 0.1915 0.096 Uiso 1 1 calc R
C17 C 0.2722(2) 0.0838(3) 0.15491(18) 0.0621(8) Uani 1 1 d .
H17A H 0.2764 0.0735 0.0999 0.075 Uiso 1 1 calc R
C18 C 0.08674(19) 0.1310(2) -0.06147(14) 0.0469(6) Uani 1 1 d .
C19 C 0.1780(2) 0.1094(2) -0.07817(15) 0.0526(7) Uani 1 1 d .
H19A H 0.2317 0.1593 -0.0565 0.063 Uiso 1 1 calc R
C20 C 0.1920(2) 0.0154(2) -0.12644(16) 0.0561(7) Uani 1 1 d .
H20A H 0.2540 0.0030 -0.1371 0.067 Uiso 1 1 calc R
C21 C 0.1129(2) -0.0592(2) -0.15832(16) 0.0539(7) Uani 1 1 d .
C22 C 0.0215(2) -0.0401(3) -0.14102(17) 0.0595(7) Uani 1 1 d .
H22A H -0.0318 -0.0910 -0.1618 0.071 Uiso 1 1 calc R
C23 C 0.0088(2) 0.0532(2) -0.09356(16) 0.0537(7) Uani 1 1 d .
H23A H -0.0532 0.0647 -0.0826 0.064 Uiso 1 1 calc R
C24 C 0.2055(3) -0.1734(3) -0.2320(2) 0.0900(11) Uani 1 1 d .
H24A H 0.1969 -0.2402 -0.2680 0.135 Uiso 1 1 calc R
H24B H 0.2592 -0.1872 -0.1820 0.135 Uiso 1 1 calc R
H24C H 0.2218 -0.1076 -0.2614 0.135 Uiso 1 1 calc R
C25 C 0.45562(19) 0.3321(2) 0.12573(16) 0.0503(6) Uani 1 1 d .
C26 C 0.4963(2) 0.2262(3) 0.15287(18) 0.0607(7) Uani 1 1 d .
H26A H 0.4958 0.1988 0.2059 0.073 Uiso 1 1 calc R
C27 C 0.5379(2) 0.1606(3) 0.10108(19) 0.0655(8) Uani 1 1 d .
H27A H 0.5649 0.0885 0.1196 0.079 Uiso 1 1 calc R
C28 C 0.5406(2) 0.1994(3) 0.02220(19) 0.0625(8) Uani 1 1 d .
C29 C 0.4980(2) 0.3057(3) -0.00441(18) 0.0678(8) Uani 1 1 d .
H29A H 0.4977 0.3326 -0.0577 0.081 Uiso 1 1 calc R
C30 C 0.4560(2) 0.3728(3) 0.04645(18) 0.0622(7) Uani 1 1 d .
H30A H 0.4282 0.4446 0.0279 0.075 Uiso 1 1 calc R
C31 C 0.5891(3) 0.1288(3) -0.0329(2) 0.0846(10) Uani 1 1 d .
H31A H 0.6145 0.0579 -0.0047 0.127 Uiso 1 1 calc R
H31B H 0.6437 0.1719 -0.0440 0.127 Uiso 1 1 calc R
H31C H 0.5402 0.1117 -0.0852 0.127 Uiso 1 1 calc R

loop_
_atom_site_aniso_label
_atom_site_aniso_U_11
_atom_site_aniso_U_22
_atom_site_aniso_U_33
_atom_site_aniso_U_23
_atom_site_aniso_U_13
_atom_site_aniso_U_12
S1 0.0472(4) 0.0722(5) 0.0505(4) -0.0109(3) 0.0103(3) -0.0089(3)
N1 0.0459(13) 0.0560(13) 0.0473(11) -0.0080(10) 0.0156(9) -0.0051(10)
O1 0.0647(13) 0.1110(17) 0.0442(10) -0.0006(11) 0.0060(9) -0.0101(11)
O2 0.0645(14) 0.0669(13) 0.0819(14) -0.0213(11) 0.0139(10) -0.0171(10)
O3 0.0831(16) 0.0668(13) 0.0737(13) -0.0187(11) 0.0226(11) -0.0058(11)
C1 0.0464(15) 0.0564(16) 0.0489(14) -0.0045(12) 0.0195(11) -0.0017(12)
C2 0.0574(18) 0.0572(17) 0.0637(17) -0.0096(14) 0.0219(13) -0.0094(13)
C3 0.0690(19) 0.0519(16) 0.0669(17) 0.0034(14) 0.0304(15) 0.0009(14)
C4 0.0597(18) 0.0566(16) 0.0516(15) -0.0020(13) 0.0277(13) 0.0061(13)
C5 0.0503(16) 0.0571(16) 0.0450(13) -0.0055(12) 0.0212(11) 0.0026(12)
C6 0.0457(15) 0.0520(15) 0.0442(13) -0.0028(12) 0.0180(11) -0.0009(12)
C7 0.085(2) 0.0608(18) 0.0590(17) 0.0055(14) 0.0199(15) 0.0085(15)
C8 0.0493(16) 0.0640(17) 0.0498(14) -0.0030(13) 0.0095(11) -0.0011(13)
C9 0.0438(15) 0.0587(15) 0.0432(13) -0.0023(12) 0.0148(10) -0.0078(12)
C10 0.0452(15) 0.0534(15) 0.0430(13) -0.0038(11) 0.0179(11) -0.0032(11)
C11 0.0413(14) 0.0555(15) 0.0465(13) -0.0078(12) 0.0198(10) -0.0031(11)
C12 0.0381(14) 0.0639(17) 0.0435(13) -0.0015(12) 0.0157(10) -0.0035(12)
C13 0.0654(19) 0.076(2) 0.0518(16) -0.0038(15) 0.0258(13) -0.0032(15)
C14 0.081(2) 0.098(3) 0.0508(16) 0.0111(17) 0.0265(15) -0.0054(19)
C15 0.079(2) 0.086(2) 0.073(2) 0.0266(19) 0.0233(17) -0.0010(18)
C16 0.097(3) 0.069(2) 0.080(2) 0.0098(18) 0.0349(19) 0.0088(17)
C17 0.069(2) 0.0685(19) 0.0546(16) 0.0016(15) 0.0267(14) 0.0040(15)
C18 0.0475(16) 0.0546(15) 0.0393(12) 0.0037(11) 0.0129(10) -0.0079(12)
C19 0.0466(15) 0.0595(16) 0.0513(14) -0.0039(13) 0.0125(12) -0.0106(12)
C20 0.0492(16) 0.0651(17) 0.0544(15) -0.0022(14) 0.0148(12) 0.0008(13)
C21 0.0645(19) 0.0506(15) 0.0452(14) -0.0006(12) 0.0126(12) -0.0030(13)
C22 0.0584(18) 0.0646(18) 0.0546(16) -0.0036(14) 0.0137(13) -0.0207(14)
C23 0.0486(16) 0.0625(17) 0.0521(15) -0.0001(13) 0.0175(11) -0.0153(13)
C24 0.081(3) 0.091(3) 0.095(2) -0.031(2) 0.019(2) 0.014(2)
C25 0.0385(14) 0.0585(16) 0.0521(15) 0.0040(12) 0.0091(11) -0.0050(12)
C26 0.0443(16) 0.0755(19) 0.0603(16) 0.0112(15) 0.0108(12) -0.0004(14)
C27 0.0469(17) 0.0652(18) 0.080(2) 0.0071(16) 0.0105(14) 0.0075(14)
C28 0.0445(16) 0.0705(19) 0.0700(19) -0.0079(16) 0.0113(13) 0.0002(14)
C29 0.070(2) 0.080(2) 0.0593(17) 0.0046(15) 0.0277(15) 0.0079(16)
C30 0.0644(19) 0.0583(17) 0.0671(18) 0.0096(15) 0.0236(14) 0.0057(14)
C31 0.074(2) 0.095(2) 0.087(2) -0.022(2) 0.0250(18) 0.0075(19)

loop_
_atom_type_symbol
_atom_type_description
_atom_type_scat_dispersion_real
_atom_type_scat_dispersion_imag
_atom_type_scat_source
C C 0.0033 0.0016 'International Tables Vol C Tables 4.2.6.8 and 6.1.1.4'
H H 0.0000 0.0000 'International Tables Vol C Tables 4.2.6.8 and 6.1.1.4'
N N 0.0061 0.0033 'International Tables Vol C Tables 4.2.6.8 and 6.1.1.4'
O O 0.0106 0.0060 'International Tables Vol C Tables 4.2.6.8 and 6.1.1.4'
S S 0.1246 0.1234 'International Tables Vol C Tables 4.2.6.8 and 6.1.1.4'

loop_
_geom_angle_atom_site_label_1
_geom_angle_atom_site_label_2
_geom_angle_atom_site_label_3
_geom_angle
O1 S1 O2 119.75(13)
O1 S1 N1 108.26(12)
O2 S1 N1 104.75(11)
O1 S1 C25 109.08(14)
O2 S1 C25 110.20(13)
N1 S1 C25 103.49(11)
C1 N1 C11 107.51(18)
C1 N1 S1 118.74(17)
C11 N1 S1 121.52(16)
C21 O3 C24 118.5(2)
C6 C1 C2 116.6(2)
C6 C1 N1 104.2(2)
C2 C1 N1 139.0(2)
C1 C2 C3 116.4(2)
C1 C2 H2A 121.8
C3 C2 H2A 121.8
C2 C3 C4 125.5(3)
C2 C3 H3A 117.3
C4 C3 H3A 117.3
C5 C4 C3 116.4(2)
C5 C4 C7 121.4(2)
C3 C4 C7 122.1(3)
C6 C5 C4 116.8(2)
C6 C5 C8 105.8(2)
C4 C5 C8 137.4(2)
C5 C6 C1 128.1(2)
C5 C6 C10 118.3(2)
C1 C6 C10 113.4(2)
C4 C7 H7A 109.5
C4 C7 H7B 109.5
H7A C7 H7B 109.5
C4 C7 H7C 109.5
H7A C7 H7C 109.5
H7B C7 H7C 109.5
C5 C8 C9 106.32(19)
C5 C8 H8A 110.5
C9 C8 H8A 110.5
C5 C8 H8B 110.5
C9 C8 H8B 110.5
H8A C8 H8B 108.7
C18 C9 C10 117.5(2)
C18 C9 C8 110.58(19)
C10 C9 C8 102.9(2)
C18 C9 H9A 108.5
C10 C9 H9A 108.5
C8 C9 H9A 108.5
C11 C10 C6 107.7(2)
C11 C10 C9 145.0(2)
C6 C10 C9 106.6(2)
C10 C11 C12 131.0(2)
C10 C11 N1 107.0(2)
C12 C11 N1 121.8(2)
C17 C12 C13 118.3(3)
C17 C12 C11 119.9(2)
C13 C12 C11 121.8(2)
C14 C13 C12 120.4(3)
C14 C13 H13A 119.8
C12 C13 H13A 119.8
C15 C14 C13 120.8(3)
C15 C14 H14A 119.6
C13 C14 H14A 119.6
C14 C15 C16 119.4(3)
C14 C15 H15A 120.3
C16 C15 H15A 120.3
C15 C16 C17 120.5(3)
C15 C16 H16A 119.8
C17 C16 H16A 119.8
C16 C17 C12 120.7(3)
C16 C17 H17A 119.7
C12 C17 H17A 119.7
C19 C18 C23 117.4(2)
C19 C18 C9 122.9(2)
C23 C18 C9 119.4(2)
C18 C19 C20 122.0(2)
C18 C19 H19A 119.0
C20 C19 H19A 119.0
C21 C20 C19 119.3(3)
C21 C20 H20A 120.4
C19 C20 H20A 120.4
O3 C21 C20 124.7(3)
O3 C21 C22 115.6(2)
C20 C21 C22 119.6(3)
C23 C22 C21 120.5(2)
C23 C22 H22A 119.8
C21 C22 H22A 119.8
C22 C23 C18 121.3(3)
C22 C23 H23A 119.3
C18 C23 H23A 119.3
O3 C24 H24A 109.5
O3 C24 H24B 109.5
H24A C24 H24B 109.5
O3 C24 H24C 109.5
H24A C24 H24C 109.5
H24B C24 H24C 109.5
C26 C25 C30 120.3(3)
C26 C25 S1 120.6(2)
C30 C25 S1 119.1(2)
C25 C26 C27 119.5(3)
C25 C26 H26A 120.3
C27 C26 H26A 120.3
C26 C27 C28 121.6(3)
C26 C27 H27A 119.2
C28 C27 H27A 119.2
C29 C28 C27 117.9(3)
C29 C28 C31 120.7(3)
C27 C28 C31 121.3(3)
C30 C29 C28 121.3(3)
C30 C29 H29A 119.3
C28 C29 H29A 119.3
C29 C30 C25 119.3(3)
C29 C30 H30A 120.3
C25 C30 H30A 120.3
C28 C31 H31A 109.5
C28 C31 H31B 109.5
H31A C31 H31B 109.5
C28 C31 H31C 109.5
H31A C31 H31C 109.5
H31B C31 H31C 109.5

loop_
_geom_bond_atom_site_label_1
_geom_bond_atom_site_label_2
_geom_bond_distance
S1 O1 1.418(2)
S1 O2 1.429(2)
S1 N1 1.673(2)
S1 C25 1.752(3)
N1 C1 1.438(3)
N1 C11 1.483(3)
O3 C21 1.371(3)
O3 C24 1.405(4)
C1 C6 1.372(3)
C1 C2 1.387(4)
C2 C3 1.403(4)
C2 H2A 0.9300
C3 C4 1.410(4)
C3 H3A 0.9300
C4 C5 1.383(4)
C4 C7 1.508(4)
C5 C6 1.365(3)
C5 C8 1.519(4)
C6 C10 1.395(3)
C7 H7A 0.9600
C7 H7B 0.9600
C7 H7C 0.9600
C8 C9 1.600(4)
C8 H8A 0.9700
C8 H8B 0.9700
C9 C18 1.501(3)
C9 C10 1.536(3)
C9 H9A 0.9800
C10 C11 1.357(3)
C11 C12 1.470(3)
C12 C17 1.380(4)
C12 C13 1.386(4)
C13 C14 1.377(4)
C13 H13A 0.9300
C14 C15 1.363(4)
C14 H14A 0.9300
C15 C16 1.370(4)
C15 H15A 0.9300
C16 C17 1.379(4)
C16 H16A 0.9300
C17 H17A 0.9300
C18 C19 1.382(4)
C18 C23 1.391(3)
C19 C20 1.390(4)
C19 H19A 0.9300
C20 C21 1.377(4)
C20 H20A 0.9300
C21 C22 1.384(4)
C22 C23 1.370(4)
C22 H22A 0.9300
C23 H23A 0.9300
C24 H24A 0.9600
C24 H24B 0.9600
C24 H24C 0.9600
C25 C26 1.370(4)
C25 C30 1.389(4)
C26 C27 1.377(4)
C26 H26A 0.9300
C27 C28 1.384(4)
C27 H27A 0.9300
C28 C29 1.381(4)
C28 C31 1.505(4)
C29 C30 1.379(4)
C29 H29A 0.9300
C30 H30A 0.9300
C31 H31A 0.9600
C31 H31B 0.9600
C31 H31C 0.9600
